data_7010180
loop_
_publ_author_name
'Leong, Weng Kee'
'Chen, Guizhu'

_publ_section_title
;
 The reaction of [Os3(\m-H)(CO)10(\m-CO)]&#x2212; with Ph2SbCl: a
 cluster with a six-membered Os4Sb2 ring and another with fluxional
 metal--metal bonds&#x200A;&#x2020;
;
_journal_issue 23
_journal_name_full 'Journal of the Chemical Society, Dalton Transactions'
_journal_page_first 4442
_journal_paper_doi 10.1039/b006669i
_journal_year 2000
_chemical_formula_sum 'C34.5 H21 Cl O10 Os3 P Sb'
_chemical_formula_weight 1354.28
_chemical_name_systematic
; 
 ? 
;
_space_group_IT_number 14
_symmetry_cell_setting monoclinic
_symmetry_space_group_name_Hall '-P 2ybc'
_symmetry_space_group_name_H-M 'P 1 21/c 1'
_atom_sites_solution_hydrogens geom
_atom_sites_solution_primary direct
_atom_sites_solution_secondary difmap
_audit_creation_method SHELXL-97
_cell_angle_alpha 90.00
_cell_angle_beta 94.4690(10)
_cell_angle_gamma 90.00
_cell_formula_units_Z 4
_cell_length_a 12.631
_cell_length_b 18.0529(2)
_cell_length_c 17.18850(10)
_cell_measurement_reflns_used 5663
_cell_measurement_temperature 293(2)
_cell_volume 3907.51(5)
_computing_cell_refinement 'SIEMENS SAINT'
_computing_data_collection 'SIEMENS SMART'
_computing_data_reduction 'SIEMENS SHELXTL'
_computing_structure_refinement 'SHELXL-97 (Sheldrick, 1997)'
_computing_structure_solution 'SHELXS-97 (Sheldrick, 1990)'
_diffrn_ambient_temperature 293(2)
_diffrn_measured_fraction_theta_full 0.902
_diffrn_measured_fraction_theta_max 0.902
_diffrn_radiation_monochromator graphite
_diffrn_radiation_source 'fine-focus sealed tube'
_diffrn_radiation_type MoK\a
_diffrn_radiation_wavelength 0.71073
_diffrn_reflns_av_R_equivalents 0.0420
_diffrn_reflns_av_sigmaI/netI 0.0590
_diffrn_reflns_limit_h_max 11
_diffrn_reflns_limit_h_min -17
_diffrn_reflns_limit_k_max 24
_diffrn_reflns_limit_k_min -24
_diffrn_reflns_limit_l_max 23
_diffrn_reflns_limit_l_min -22
_diffrn_reflns_number 25323
_diffrn_reflns_theta_full 29.35
_diffrn_reflns_theta_max 29.35
_diffrn_reflns_theta_min 1.62
_exptl_absorpt_coefficient_mu 10.569
_exptl_absorpt_correction_T_max 0.534071
_exptl_absorpt_correction_T_min 0.308205
_exptl_absorpt_correction_type SADABS
_exptl_crystal_colour yellow
_exptl_crystal_density_diffrn 2.302
_exptl_crystal_density_method 'not measured'
_exptl_crystal_description plate
_exptl_crystal_F_000 2476
_exptl_crystal_size_max 0.225
_exptl_crystal_size_mid 0.125
_exptl_crystal_size_min 0.040
_refine_diff_density_max 3.291
_refine_diff_density_min -1.824
_refine_diff_density_rms 0.203
_refine_ls_extinction_method none
_refine_ls_goodness_of_fit_ref 1.068
_refine_ls_hydrogen_treatment mixed
_refine_ls_matrix_type full
_refine_ls_number_parameters 453
_refine_ls_number_reflns 9701
_refine_ls_number_restraints 1
_refine_ls_restrained_S_all 1.068
_refine_ls_R_factor_all 0.0809
_refine_ls_R_factor_gt 0.0462
_refine_ls_shift/su_max 0.175
_refine_ls_shift/su_mean 0.013
_refine_ls_structure_factor_coef Fsqd
_refine_ls_weighting_details 'calc w=1/[\s^2^(Fo^2^)+(0.0280P)^2^+21.0682P] where P=(Fo^2^+2Fc^2^)/3'
_refine_ls_weighting_scheme calc
_refine_ls_wR_factor_gt 0.0857
_refine_ls_wR_factor_ref 0.0983
_reflns_number_gt 6860
_reflns_number_total 9701
_reflns_threshold_expression >2sigma(I)
_cod_data_source_file b006669i.txt
_cod_data_source_block 4
_cod_depositor_comments
;
The following automatic conversions were performed:
'_symmetry_cell_setting' value 'Monoclinic' changed to 'monoclinic'
according to '/home/saulius/struct/CIF-dictionaries/cif_core.dic'
dictionary named 'cif_core.dic' version 2.4.1 from 2010-06-29.

Automatic conversion script
Id: cif_fix_enum 1527 2010-12-29 10:47:43Z saulius 
;
_cod_original_cell_volume 3907.45(5)
_cod_original_sg_symbol_H-M P2(1)/c
_cod_original_formula_sum 'C34.50 H21 Cl O10 Os3 P Sb'
_cod_database_code 7010180

loop_
_symmetry_equiv_pos_as_xyz
'x, y, z'
'-x, y+1/2, -z+1/2'
'-x, -y, -z'
'x, -y-1/2, z-1/2'

loop_
_atom_site_label
_atom_site_type_symbol
_atom_site_fract_x
_atom_site_fract_y
_atom_site_fract_z
_atom_site_U_iso_or_equiv
_atom_site_adp_type
_atom_site_occupancy
_atom_site_symmetry_multiplicity
_atom_site_calc_flag
_atom_site_refinement_flags
_atom_site_disorder_assembly
_atom_site_disorder_group
Os1 Os -0.02445(3) 0.077138(19) -0.16533(2) 0.03898(10) Uani 1 1 d . . .
Os2 Os -0.16154(3) 0.249907(17) -0.317549(19) 0.03190(8) Uani 1 1 d . . .
Os3 Os -0.22922(3) 0.161248(19) -0.18652(2) 0.04080(10) Uani 1 1 d . . .
Sb4 Sb 0.01261(5) 0.17346(3) -0.28021(3) 0.03471(13) Uani 1 1 d . . .
P5 P -0.32472(17) 0.24891(12) -0.26055(13) 0.0344(5) Uani 1 1 d . . .
O11 O -0.1128(6) -0.0202(4) -0.3032(4) 0.066(2) Uani 1 1 d . . .
O12 O 0.1892(7) -0.0015(5) -0.1499(5) 0.083(3) Uani 1 1 d . . .
O13 O 0.0559(7) 0.1901(5) -0.0396(5) 0.081(3) Uani 1 1 d . . .
O14 O -0.1409(8) -0.0139(5) -0.0458(5) 0.096(3) Uani 1 1 d . . .
O21 O -0.2382(7) 0.1274(4) -0.4332(5) 0.075(2) Uani 1 1 d . . .
O22 O -0.1387(8) 0.3573(5) -0.4521(5) 0.087(3) Uani 1 1 d . . .
O23 O -0.0771(7) 0.3760(4) -0.2099(5) 0.073(2) Uani 1 1 d . . .
O31 O -0.3302(7) 0.0390(4) -0.2920(6) 0.096(3) Uani 1 1 d . . .
O32 O -0.3639(10) 0.1130(8) -0.0595(8) 0.156(5) Uani 1 1 d . . .
O33 O -0.1381(7) 0.2825(5) -0.0748(4) 0.080(3) Uani 1 1 d . . .
C11 C -0.0826(8) 0.0150(5) -0.2526(6) 0.046(2) Uani 1 1 d . . .
C12 C 0.1105(9) 0.0289(5) -0.1570(5) 0.051(3) Uani 1 1 d . . .
C13 C 0.0236(9) 0.1508(6) -0.0865(6) 0.054(3) Uani 1 1 d . . .
C14 C -0.0975(9) 0.0211(6) -0.0897(6) 0.059(3) Uani 1 1 d . . .
C21 C -0.2108(8) 0.1714(5) -0.3905(6) 0.049(2) Uani 1 1 d . . .
C22 C -0.1472(9) 0.3153(5) -0.4012(6) 0.053(3) Uani 1 1 d . . .
C23 C -0.1078(8) 0.3282(5) -0.2481(5) 0.047(2) Uani 1 1 d . . .
C31 C -0.2889(8) 0.0845(6) -0.2550(7) 0.062(3) Uani 1 1 d . . .
C32 C -0.3086(9) 0.1268(6) -0.1188(11) 0.102(6) Uani 1 1 d . . .
C33 C -0.1694(8) 0.2370(6) -0.1177(6) 0.049(2) Uani 1 1 d . . .
C411 C 0.1456(7) 0.2470(5) -0.2546(6) 0.046(2) Uani 1 1 d . . .
C412 C 0.2130(10) 0.2392(8) -0.1892(7) 0.079(4) Uani 1 1 d . . .
H412 H 0.2035 0.2013 -0.1538 0.095 Uiso 1 1 calc R . .
C413 C 0.2977(11) 0.2900(10) -0.1762(9) 0.098(5) Uani 1 1 d . . .
H413 H 0.3420 0.2870 -0.1305 0.117 Uiso 1 1 calc R . .
C414 C 0.3146(11) 0.3416(8) -0.2280(11) 0.094(5) Uani 1 1 d . . .
H414 H 0.3714 0.3740 -0.2188 0.113 Uiso 1 1 calc R . .
C415 C 0.2492(11) 0.3481(7) -0.2957(10) 0.091(5) Uani 1 1 d . . .
H415 H 0.2625 0.3836 -0.3328 0.109 Uiso 1 1 calc R . .
C416 C 0.1626(9) 0.3005(6) -0.3074(8) 0.069(3) Uani 1 1 d . . .
H416 H 0.1162 0.3054 -0.3518 0.083 Uiso 1 1 calc R . .
C421 C 0.0698(7) 0.1146(4) -0.3765(5) 0.0351(19) Uani 1 1 d . . .
C422 C 0.0514(8) 0.1430(5) -0.4513(5) 0.050(2) Uani 1 1 d . . .
H422 H 0.0121 0.1863 -0.4592 0.060 Uiso 1 1 calc R . .
C423 C 0.0907(10) 0.1077(6) -0.5136(6) 0.066(3) Uani 1 1 d . . .
H423 H 0.0786 0.1276 -0.5634 0.079 Uiso 1 1 calc R . .
C424 C 0.1480(10) 0.0428(7) -0.5029(6) 0.071(3) Uani 1 1 d . . .
H424 H 0.1751 0.0195 -0.5454 0.085 Uiso 1 1 calc R . .
C425 C 0.1650(8) 0.0124(6) -0.4292(6) 0.058(3) Uani 1 1 d . . .
H425 H 0.2017 -0.0321 -0.4220 0.069 Uiso 1 1 calc R . .
C426 C 0.1268(8) 0.0489(5) -0.3659(5) 0.046(2) Uani 1 1 d . . .
H426 H 0.1395 0.0293 -0.3160 0.055 Uiso 1 1 calc R . .
C511 C -0.4412(7) 0.2230(5) -0.3203(6) 0.046(2) Uani 1 1 d . . .
C512 C -0.4582(10) 0.2440(8) -0.3960(7) 0.082(4) Uani 1 1 d . . .
H512 H -0.4062 0.2709 -0.4191 0.098 Uiso 1 1 calc R . .
C513 C -0.5529(12) 0.2257(11) -0.4405(10) 0.119(6) Uani 1 1 d . . .
H513 H -0.5631 0.2411 -0.4921 0.143 Uiso 1 1 calc R . .
C514 C -0.6308(12) 0.1852(10) -0.4078(12) 0.109(7) Uani 1 1 d . . .
H514 H -0.6931 0.1725 -0.4371 0.131 Uiso 1 1 calc R . .
C515 C -0.6150(10) 0.1651(7) -0.3347(12) 0.101(6) Uani 1 1 d . . .
H515 H -0.6674 0.1380 -0.3123 0.121 Uiso 1 1 calc R . .
C516 C -0.5222(9) 0.1830(6) -0.2891(8) 0.073(3) Uani 1 1 d . . .
H516 H -0.5144 0.1681 -0.2372 0.087 Uiso 1 1 calc R . .
C521 C -0.3675(6) 0.3332(5) -0.2109(5) 0.040(2) Uani 1 1 d . . .
C522 C -0.3742(9) 0.4000(5) -0.2517(7) 0.059(3) Uani 1 1 d . . .
H522 H -0.3540 0.4026 -0.3025 0.070 Uiso 1 1 calc R . .
C523 C -0.4112(10) 0.4620(6) -0.2159(9) 0.076(4) Uani 1 1 d . . .
H523 H -0.4177 0.5061 -0.2437 0.092 Uiso 1 1 calc R . .
C524 C -0.4382(9) 0.4606(7) -0.1414(8) 0.073(4) Uani 1 1 d . . .
H524 H -0.4604 0.5036 -0.1177 0.087 Uiso 1 1 calc R . .
C525 C -0.4326(9) 0.3963(7) -0.1018(7) 0.069(3) Uani 1 1 d . . .
H525 H -0.4529 0.3950 -0.0510 0.083 Uiso 1 1 calc R . .
C526 C -0.3968(8) 0.3311(6) -0.1357(6) 0.057(3) Uani 1 1 d . . .
H526 H -0.3929 0.2871 -0.1075 0.069 Uiso 1 1 calc R . .
C10 C -0.580(3) 0.034(2) -0.0231(15) 0.146(15) Uiso 0.50 1 d PD . .
H10A H -0.5146 0.0170 -0.0431 0.175 Uiso 0.50 1 calc PR . .
H10B H -0.6319 -0.0052 -0.0290 0.175 Uiso 0.50 1 calc PR . .
Cl11 Cl -0.6273(16) 0.1133(12) -0.0760(11) 0.256(6) Uiso 0.50 1 d PD . .
Cl12 Cl -0.5564(15) 0.0580(11) 0.0770(12) 0.256(6) Uiso 0.50 1 d PD . .

loop_
_atom_site_aniso_label
_atom_site_aniso_U_11
_atom_site_aniso_U_22
_atom_site_aniso_U_33
_atom_site_aniso_U_23
_atom_site_aniso_U_13
_atom_site_aniso_U_12
Os1 0.0473(2) 0.03494(18) 0.03447(18) 0.00217(14) 0.00159(15) 0.00552(16)
Os2 0.03291(18) 0.02772(15) 0.03498(17) -0.00054(13) 0.00204(13) 0.00021(14)
Os3 0.0405(2) 0.03685(19) 0.0457(2) 0.00654(15) 0.00779(15) 0.00144(16)
Sb4 0.0349(3) 0.0314(3) 0.0377(3) 0.0000(2) 0.0020(2) 0.0023(2)
P5 0.0281(11) 0.0360(11) 0.0395(12) -0.0009(9) 0.0046(9) 0.0014(9)
O11 0.069(5) 0.067(5) 0.060(5) -0.026(4) -0.001(4) -0.002(4)
O12 0.082(6) 0.091(6) 0.074(6) 0.005(5) -0.001(5) 0.042(5)
O13 0.083(6) 0.086(6) 0.071(5) -0.042(5) -0.004(4) -0.008(5)
O14 0.137(9) 0.089(6) 0.062(5) 0.029(5) 0.021(5) -0.023(6)
O21 0.089(6) 0.063(5) 0.071(5) -0.039(4) -0.010(4) -0.013(4)
O22 0.138(8) 0.066(5) 0.058(5) 0.016(4) 0.026(5) 0.001(5)
O23 0.087(6) 0.049(4) 0.083(6) -0.029(4) -0.001(5) -0.016(4)
O31 0.063(6) 0.047(5) 0.175(10) -0.023(5) -0.020(6) -0.005(4)
O32 0.122(10) 0.205(14) 0.149(11) 0.073(10) 0.068(8) 0.003(10)
O33 0.113(7) 0.068(5) 0.054(5) -0.015(4) -0.013(5) 0.004(5)
C11 0.049(6) 0.040(5) 0.049(6) 0.010(4) 0.004(4) -0.003(4)
C12 0.063(7) 0.047(5) 0.043(5) 0.006(4) -0.006(5) 0.024(5)
C13 0.060(7) 0.054(6) 0.048(6) -0.003(5) 0.003(5) 0.008(5)
C14 0.075(8) 0.055(6) 0.046(6) 0.000(5) 0.003(5) 0.006(6)
C21 0.047(6) 0.051(6) 0.048(6) 0.004(5) -0.003(4) 0.001(5)
C22 0.066(7) 0.043(5) 0.053(6) 0.002(5) 0.017(5) -0.009(5)
C23 0.049(6) 0.048(6) 0.042(5) 0.002(4) -0.002(4) 0.004(5)
C31 0.040(6) 0.045(6) 0.099(9) 0.014(6) -0.009(6) -0.001(5)
C32 0.044(7) 0.049(7) 0.218(18) 0.054(9) 0.034(9) 0.011(6)
C33 0.053(6) 0.052(6) 0.042(5) 0.005(4) -0.006(5) 0.014(5)
C411 0.038(5) 0.043(5) 0.057(6) -0.011(4) 0.004(4) -0.005(4)
C412 0.067(8) 0.097(10) 0.070(8) 0.002(7) -0.013(6) -0.022(7)
C413 0.067(9) 0.128(13) 0.092(11) -0.003(10) -0.026(8) -0.043(9)
C414 0.055(8) 0.072(9) 0.155(15) -0.029(9) -0.006(9) -0.014(7)
C415 0.067(9) 0.051(7) 0.152(14) 0.016(8) -0.007(9) -0.017(6)
C416 0.057(7) 0.053(6) 0.096(9) 0.013(6) -0.007(6) -0.012(6)
C421 0.031(5) 0.034(4) 0.040(5) 0.004(4) 0.004(4) 0.000(4)
C422 0.061(7) 0.045(5) 0.044(6) 0.001(4) 0.012(5) 0.018(5)
C423 0.088(9) 0.072(7) 0.037(6) -0.005(5) 0.002(5) 0.018(7)
C424 0.087(9) 0.086(9) 0.040(6) -0.014(6) 0.004(6) 0.014(7)
C425 0.057(7) 0.044(5) 0.073(8) -0.011(5) 0.010(5) 0.015(5)
C426 0.054(6) 0.043(5) 0.040(5) 0.003(4) 0.007(4) 0.009(4)
C511 0.033(5) 0.043(5) 0.061(6) -0.010(4) 0.004(4) -0.002(4)
C512 0.052(7) 0.129(12) 0.061(8) -0.007(8) -0.013(6) -0.012(8)
C513 0.069(10) 0.187(18) 0.097(12) -0.042(12) -0.027(9) 0.006(12)
C514 0.052(9) 0.121(14) 0.149(16) -0.076(13) -0.029(10) -0.005(9)
C515 0.040(7) 0.066(8) 0.194(18) -0.045(11) -0.012(10) -0.005(6)
C516 0.050(7) 0.051(6) 0.117(11) -0.001(6) 0.005(7) 0.002(5)
C521 0.025(4) 0.038(5) 0.054(6) -0.003(4) -0.003(4) -0.002(4)
C522 0.061(7) 0.042(6) 0.073(7) -0.004(5) 0.013(6) -0.001(5)
C523 0.079(9) 0.037(6) 0.111(11) -0.009(6) -0.010(8) 0.010(6)
C524 0.060(8) 0.058(7) 0.098(10) -0.031(7) -0.007(7) 0.017(6)
C525 0.057(7) 0.084(9) 0.067(8) -0.021(7) 0.004(6) 0.019(6)
C526 0.063(7) 0.050(6) 0.059(7) -0.008(5) 0.011(5) 0.009(5)

loop_
_atom_type_symbol
_atom_type_description
_atom_type_scat_dispersion_real
_atom_type_scat_dispersion_imag
_atom_type_scat_source
C C 0.0033 0.0016 'International Tables Vol C Tables 4.2.6.8 and 6.1.1.4'
H H 0.0000 0.0000 'International Tables Vol C Tables 4.2.6.8 and 6.1.1.4'
O O 0.0106 0.0060 'International Tables Vol C Tables 4.2.6.8 and 6.1.1.4'
P P 0.1023 0.0942 'International Tables Vol C Tables 4.2.6.8 and 6.1.1.4'
Cl Cl 0.1484 0.1585 'International Tables Vol C Tables 4.2.6.8 and 6.1.1.4'
Sb Sb -0.5866 1.5461 'International Tables Vol C Tables 4.2.6.8 and 6.1.1.4'
Os Os -1.2165 7.6030 'International Tables Vol C Tables 4.2.6.8 and 6.1.1.4'

loop_
_geom_angle_atom_site_label_1
_geom_angle_atom_site_label_2
_geom_angle_atom_site_label_3
_geom_angle
_geom_angle_site_symmetry_1
_geom_angle_site_symmetry_3
_geom_angle_publ_flag
C12 Os1 C14 100.4(4) . . ?
C12 Os1 C13 91.8(4) . . ?
C14 Os1 C13 91.6(4) . . ?
C12 Os1 C11 94.3(4) . . ?
C14 Os1 C11 92.6(4) . . ?
C13 Os1 C11 171.9(4) . . ?
C12 Os1 Sb4 98.2(3) . . ?
C14 Os1 Sb4 161.1(3) . . ?
C13 Os1 Sb4 90.4(3) . . ?
C11 Os1 Sb4 83.4(3) . . ?
C12 Os1 Os3 175.6(3) . . ?
C14 Os1 Os3 83.9(3) . . ?
C13 Os1 Os3 87.6(3) . . ?
C11 Os1 Os3 85.9(3) . . ?
Sb4 Os1 Os3 77.402(16) . . ?
C22 Os2 C23 87.9(4) . . ?
C22 Os2 C21 90.5(4) . . ?
C23 Os2 C21 177.6(4) . . ?
C22 Os2 P5 117.6(3) . . ?
C23 Os2 P5 91.4(3) . . ?
C21 Os2 P5 90.9(3) . . ?
C22 Os2 Sb4 112.8(3) . . ?
C23 Os2 Sb4 89.2(3) . . ?
C21 Os2 Sb4 89.7(3) . . ?
P5 Os2 Sb4 129.60(6) . . ?
C22 Os2 Os3 167.8(3) . . ?
C23 Os2 Os3 91.9(3) . . ?
C21 Os2 Os3 90.0(3) . . ?
P5 Os2 Os3 50.24(5) . . ?
Sb4 Os2 Os3 79.365(17) . . ?
C32 Os3 C33 93.6(7) . . ?
C32 Os3 C31 86.1(7) . . ?
C33 Os3 C31 179.5(4) . . ?
C32 Os3 P5 108.4(4) . . ?
C33 Os3 P5 90.9(3) . . ?
C31 Os3 P5 89.6(3) . . ?
C32 Os3 Os2 159.8(4) . . ?
C33 Os3 Os2 87.7(3) . . ?
C31 Os3 Os2 92.7(3) . . ?
P5 Os3 Os2 51.43(5) . . ?
C32 Os3 Os1 106.2(4) . . ?
C33 Os3 Os1 89.5(3) . . ?
C31 Os3 Os1 90.2(3) . . ?
P5 Os3 Os1 145.34(6) . . ?
Os2 Os3 Os1 93.965(14) . . ?
C421 Sb4 C411 99.1(3) . . ?
C421 Sb4 Os2 113.5(2) . . ?
C411 Sb4 Os2 110.4(3) . . ?
C421 Sb4 Os1 109.5(2) . . ?
C411 Sb4 Os1 115.1(3) . . ?
Os2 Sb4 Os1 109.07(2) . . ?
C511 P5 C521 102.9(4) . . ?
C511 P5 Os3 120.5(3) . . ?
C521 P5 Os3 118.0(3) . . ?
C511 P5 Os2 118.1(3) . . ?
C521 P5 Os2 119.0(3) . . ?
Os3 P5 Os2 78.33(7) . . ?
O11 C11 Os1 177.9(9) . . ?
O12 C12 Os1 177.2(10) . . ?
O13 C13 Os1 175.8(10) . . ?
O14 C14 Os1 178.3(10) . . ?
O21 C21 Os2 178.7(10) . . ?
O22 C22 Os2 178.4(9) . . ?
O23 C23 Os2 177.3(9) . . ?
O31 C31 Os3 175.0(11) . . ?
O32 C32 Os3 168.2(15) . . ?
O33 C33 Os3 176.7(10) . . ?
C416 C411 C412 120.3(10) . . ?
C416 C411 Sb4 117.6(7) . . ?
C412 C411 Sb4 122.0(8) . . ?
C411 C412 C413 118.6(12) . . ?
C414 C413 C412 120.9(13) . . ?
C413 C414 C415 120.8(13) . . ?
C414 C415 C416 118.8(13) . . ?
C411 C416 C415 120.5(12) . . ?
C422 C421 C426 118.9(8) . . ?
C422 C421 Sb4 119.4(6) . . ?
C426 C421 Sb4 121.7(6) . . ?
C423 C422 C421 120.5(9) . . ?
C422 C423 C424 120.5(10) . . ?
C425 C424 C423 120.1(10) . . ?
C424 C425 C426 119.4(10) . . ?
C421 C426 C425 120.6(9) . . ?
C512 C511 C516 116.6(10) . . ?
C512 C511 P5 122.7(8) . . ?
C516 C511 P5 120.6(9) . . ?
C511 C512 C513 121.4(14) . . ?
C514 C513 C512 120.4(16) . . ?
C515 C514 C513 118.6(14) . . ?
C514 C515 C516 122.2(16) . . ?
C511 C516 C515 120.9(14) . . ?
C526 C521 C522 119.1(9) . . ?
C526 C521 P5 121.6(7) . . ?
C522 C521 P5 119.3(8) . . ?
C523 C522 C521 119.2(11) . . ?
C524 C523 C522 121.9(12) . . ?
C525 C524 C523 119.3(11) . . ?
C524 C525 C526 121.3(12) . . ?
C521 C526 C525 119.2(10) . . ?
Cl11 C10 Cl12 109(2) . . ?

loop_
_geom_bond_atom_site_label_1
_geom_bond_atom_site_label_2
_geom_bond_distance
_geom_bond_site_symmetry_2
_geom_bond_publ_flag
Os1 C12 1.910(10) . ?
Os1 C14 1.936(12) . ?
Os1 C13 1.962(10) . ?
Os1 C11 1.970(10) . ?
Os1 Sb4 2.6993(6) . ?
Os1 Os3 2.9968(5) . ?
Os2 C22 1.880(10) . ?
Os2 C23 1.939(10) . ?
Os2 C21 1.961(10) . ?
Os2 P5 2.350(2) . ?
Os2 Sb4 2.6334(6) . ?
Os2 Os3 2.9436(5) . ?
Os3 C32 1.711(14) . ?
Os3 C33 1.924(10) . ?
Os3 C31 1.932(12) . ?
Os3 P5 2.311(2) . ?
Sb4 C421 2.139(8) . ?
Sb4 C411 2.160(9) . ?
P5 C511 1.790(9) . ?
P5 C521 1.845(9) . ?
O11 C11 1.119(11) . ?
O12 C12 1.134(11) . ?
O13 C13 1.125(11) . ?
O14 C14 1.155(13) . ?
O21 C21 1.119(11) . ?
O22 C22 1.168(11) . ?
O23 C23 1.134(11) . ?
O31 C31 1.141(12) . ?
O32 C32 1.304(17) . ?
O33 C33 1.154(11) . ?
C411 C416 1.353(14) . ?
C411 C412 1.364(14) . ?
C412 C413 1.412(17) . ?
C413 C414 1.317(19) . ?
C414 C415 1.379(19) . ?
C415 C416 1.393(15) . ?
C421 C422 1.387(12) . ?
C421 C426 1.391(12) . ?
C422 C423 1.372(13) . ?
C423 C424 1.383(15) . ?
C424 C425 1.382(14) . ?
C425 C426 1.391(13) . ?
C511 C512 1.356(15) . ?
C511 C516 1.394(15) . ?
C512 C513 1.407(17) . ?
C513 C514 1.38(2) . ?
C514 C515 1.31(2) . ?
C515 C516 1.396(17) . ?
C521 C526 1.373(13) . ?
C521 C522 1.394(13) . ?
C522 C523 1.377(15) . ?
C523 C524 1.350(17) . ?
C524 C525 1.344(17) . ?
C525 C526 1.404(14) . ?
C10 Cl11 1.77(3) . ?
C10 Cl12 1.78(3) . ?
